data_1556739
loop_
_publ_author_name
'Lumpi, Daniel'
'Kautny, Paul'
'St\"oger, Berthold'
'Fr\"ohlich, Johannes'

_publ_section_title
;
 Crystal chemistry of layered structures formed by linear rigid
 silyl-capped molecules.
;
_journal_issue 'Pt 5'
_journal_name_full IUCrJ
_journal_page_first 584
_journal_page_last 600
_journal_paper_doi 10.1107/S2052252515011665
_journal_volume 2
_journal_year 2015
_chemical_formula_sum 'C22 H30 O4 S2 Si2'
_chemical_formula_weight 478.8
_space_group_IT_number 2
_space_group_name_Hall '-P 1'
_space_group_name_H-M_alt 'P -1'
_symmetry_cell_setting triclinic
_symmetry_Int_Tables_number 2
_symmetry_space_group_name_Hall '-P 1'
_symmetry_space_group_name_H-M 'P -1'
_cell_angle_alpha 73.167(2)
_cell_angle_beta 105.319(2)
_cell_angle_gamma 118.926(2)
_cell_formula_units_Z 2
_cell_length_a 7.3096(2)
_cell_length_b 11.3935(3)
_cell_length_c 18.7425(6)
_cell_measurement_reflns_used 9931
_cell_measurement_temperature 100
_cell_measurement_theta_max 29.9
_cell_measurement_theta_min 2.3
_cell_volume 1293.21(7)
_diffrn_ambient_temperature 100
_diffrn_measured_fraction_theta_full 0.99
_diffrn_measured_fraction_theta_max 0.99
_diffrn_measurement_device 'four-circle diffractometer'
_diffrn_measurement_device_type 'Bruker KAPPA APEX II CCD'
_diffrn_measurement_method '\w- and \f-scans'
_diffrn_radiation_monochromator graphite
_diffrn_radiation_probe x-ray
_diffrn_radiation_source 'X-ray tube'
_diffrn_radiation_type 'Mo K\a'
_diffrn_radiation_wavelength 0.71073
_diffrn_reflns_av_R_equivalents 0.0625
_diffrn_reflns_av_sigmaI/netI 0.0563
_diffrn_reflns_limit_h_max 10
_diffrn_reflns_limit_h_min -10
_diffrn_reflns_limit_k_max 16
_diffrn_reflns_limit_k_min -15
_diffrn_reflns_limit_l_max 26
_diffrn_reflns_limit_l_min -26
_diffrn_reflns_number 40880
_diffrn_reflns_theta_full 30.15
_diffrn_reflns_theta_max 30.15
_diffrn_reflns_theta_min 1.15
_exptl_absorpt_coefficient_mu 0.323
_exptl_absorpt_correction_T_max 0.97
_exptl_absorpt_correction_T_min 0.81
_exptl_absorpt_correction_type multi-scan
_exptl_absorpt_process_details SADABS
_exptl_crystal_colour 'clear colourless'
_exptl_crystal_density_diffrn 1.2291
_exptl_crystal_description plate
_exptl_crystal_F_000 508
_exptl_crystal_size_max 0.70
_exptl_crystal_size_mid 0.65
_exptl_crystal_size_min 0.10
_refine_diff_density_max 1.17
_refine_diff_density_min -0.70
_refine_ls_extinction_method none
_refine_ls_goodness_of_fit_gt 3.68
_refine_ls_goodness_of_fit_ref 3.05
_refine_ls_hydrogen_treatment constr
_refine_ls_number_constraints 120
_refine_ls_number_parameters 271
_refine_ls_number_reflns 7541
_refine_ls_number_restraints 0
_refine_ls_R_factor_all 0.1083
_refine_ls_R_factor_gt 0.0740
_refine_ls_shift/su_max 0.0059
_refine_ls_shift/su_mean 0.0004
_refine_ls_structure_factor_coef F
_refine_ls_weighting_details w=1/(\s^2^(F)+0.0001F^2^)
_refine_ls_weighting_scheme sigma
_refine_ls_wR_factor_gt 0.0911
_refine_ls_wR_factor_ref 0.0925
_reflns_number_gt 5106
_reflns_number_total 7541
_reflns_threshold_expression I>3\s(I)
_cod_data_source_file yc5004.cif
_cod_data_source_block BSEMOX2
_cod_depositor_comments
;
The following automatic conversions were performed:

data item '_diffrn_radiation_probe' value 'X-ray' was changed to
'x-ray' in accordance with the
/home/saulius/struct/COD-crude-data/automatic-downloads/DataCite-retrospective/IUCr/depositions/lib/dictionaries/cif_core.dic
dictionary named 'cif_core.dic' version 2.4.2 last updated on
2011-04-26.

Automatic conversion script
Id: cif_fix_values 7556 2019-12-06 15:28:31Z antanas 
;
_cod_database_code 1556739
_publcif_datablock.id {3421d942-ae4a-47e8-bc97-5d77493da92e}

loop_
_symmetry_equiv_pos_site_id
_symmetry_equiv_pos_as_xyz
1 x,y,z
2 -x,-y,-z

loop_
_atom_site_label
_atom_site_type_symbol
_atom_site_fract_x
_atom_site_fract_y
_atom_site_fract_z
_atom_site_adp_type
_atom_site_U_iso_or_equiv
_atom_site_symmetry_multiplicity
_atom_site_occupancy
_atom_site_calc_flag
S S 0.05875(11) 0.58519(9) 0.84239(5) Uani 0.0137(3) 2 1 d
Si Si 0.34677(17) 1.07380(11) 0.63991(6) Uani 0.0231(5) 2 1 d
O1 O -0.0402(3) 0.4555(2) 0.89127(13) Uani 0.0171(10) 2 1 d
O2 O -0.0238(3) 0.6831(3) 0.82836(14) Uani 0.0206(11) 2 1 d
C1 C 0.4163(4) 0.5774(3) 0.94119(17) Uani 0.0113(13) 2 1 d
C2 C 0.6701(4) 0.4845(3) 0.99142(17) Uani 0.0128(13) 2 1 d
C3 C 0.5868(4) 0.5601(3) 0.93318(18) Uani 0.0123(13) 2 1 d
C4 C 0.3333(5) 0.6614(3) 0.87911(18) Uani 0.0134(14) 2 1 d
C5 C 0.4597(5) 0.7892(3) 0.84719(18) Uani 0.0160(14) 2 1 d
C6 C 0.4023(5) 0.8768(4) 0.7835(2) Uani 0.0187(15) 2 1 d
C7 C 0.3701(6) 0.9539(4) 0.7281(2) Uani 0.0233(17) 2 1 d
C8 C 0.2741(7) 0.9833(5) 0.5612(2) Uani 0.039(2) 2 1 d
C9 C 0.6075(7) 1.2230(4) 0.6347(2) Uani 0.035(2) 2 1 d
C10 C 0.1367(6) 1.1221(4) 0.6386(2) Uani 0.0286(18) 2 1 d
C11 C 0.0579(5) 0.5521(4) 0.75641(18) Uani 0.0188(15) 2 1 d
S' S 1.09914(12) 1.14700(9) 0.86315(5) Uani 0.0158(4) 2 1 d
Si' Si 1.50574(15) 1.60457(11) 0.63339(6) Uani 0.0202(4) 2 1 d
O1' O 1.0614(3) 1.2400(3) 0.79758(13) Uani 0.0231(12) 2 1 d
O2' O 0.9548(3) 1.0041(3) 0.87028(15) Uani 0.0244(11) 2 1 d
C1' C 1.4276(4) 1.0780(3) 0.93697(18) Uani 0.0126(14) 2 1 d
C2' C 1.3188(5) 0.9351(3) 0.95048(18) Uani 0.0143(14) 2 1 d
C3' C 1.3920(5) 0.8588(3) 1.01280(18) Uani 0.0139(14) 2 1 d
C4' C 1.3610(4) 1.1657(3) 0.87148(18) Uani 0.0118(13) 2 1 d
C5' C 1.4969(5) 1.2632(3) 0.82560(18) Uani 0.0154(14) 2 1 d
C6' C 1.4746(5) 1.3676(4) 0.76498(19) Uani 0.0188(15) 2 1 d
C7' C 1.4862(5) 1.4606(4) 0.7130(2) Uani 0.0210(16) 2 1 d
C8' C 1.6173(6) 1.7619(4) 0.6715(2) Uani 0.033(2) 2 1 d
C9' C 1.2360(6) 1.5639(5) 0.5788(2) Uani 0.033(2) 2 1 d
C10' C 1.6873(6) 1.6204(5) 0.5738(2) Uani 0.032(2) 2 1 d
C11' C 1.1138(5) 1.2016(4) 0.94391(19) Uani 0.0218(17) 2 1 d
H2 H 0.788055 0.474287 0.985616 Uiso 0.0153 2 1 d
H3 H 0.646088 0.600945 0.88705 Uiso 0.0147 2 1 d
H5 H 0.605389 0.82566 0.869832 Uiso 0.0193 2 1 d
H81 H 0.270082 1.044763 0.513949 Uiso 0.0472 2 1 d
H82 H 0.377132 0.951948 0.564554 Uiso 0.0472 2 1 d
H83 H 0.137507 0.906594 0.564396 Uiso 0.0472 2 1 d
H91 H 0.604537 1.283444 0.587005 Uiso 0.0418 2 1 d
H92 H 0.640576 1.27022 0.674662 Uiso 0.0418 2 1 d
H93 H 0.713139 1.192893 0.639684 Uiso 0.0418 2 1 d
H101 H 0.105561 1.169144 0.58903 Uiso 0.0343 2 1 d
H102 H 0.011481 1.041179 0.652106 Uiso 0.0343 2 1 d
H103 H 0.184341 1.180776 0.674151 Uiso 0.0343 2 1 d
H111 H 0.120822 0.491063 0.765705 Uiso 0.0226 2 1 d
H112 H -0.084951 0.510848 0.731709 Uiso 0.0226 2 1 d
H113 H 0.137461 0.636208 0.724813 Uiso 0.0226 2 1 d
H2' H 1.1942 0.889906 0.916885 Uiso 0.0172 2 1 d
H3' H 1.317263 0.760925 1.021542 Uiso 0.0166 2 1 d
H5' H 1.63238 1.262986 0.83506 Uiso 0.0185 2 1 d
H81' H 1.64584 1.839397 0.630763 Uiso 0.0397 2 1 d
H82' H 1.517826 1.756454 0.698495 Uiso 0.0397 2 1 d
H83' H 1.746211 1.77159 0.705004 Uiso 0.0397 2 1 d
H91' H 1.239708 1.640788 0.539683 Uiso 0.0392 2 1 d
H92' H 1.189144 1.485903 0.556756 Uiso 0.0392 2 1 d
H93' H 1.140157 1.544048 0.611915 Uiso 0.0392 2 1 d
H101' H 1.674858 1.679182 0.526259 Uiso 0.0387 2 1 d
H102' H 1.830199 1.658436 0.598964 Uiso 0.0387 2 1 d
H103' H 1.65023 1.531745 0.565552 Uiso 0.0387 2 1 d
H111' H 1.13093 1.137093 0.988028 Uiso 0.0261 2 1 d
H112' H 1.232391 1.289552 0.946012 Uiso 0.0261 2 1 d
H113' H 0.986229 1.207961 0.941841 Uiso 0.0261 2 1 d

loop_
_atom_site_aniso_label
_atom_site_aniso_type_symbol
_atom_site_aniso_U_11
_atom_site_aniso_U_22
_atom_site_aniso_U_33
_atom_site_aniso_U_12
_atom_site_aniso_U_13
_atom_site_aniso_U_23
S S 0.0086(3) 0.0072(4) 0.0247(4) 0.0029(3) 0.0040(3) -0.0019(3)
Si Si 0.0300(5) 0.0123(6) 0.0257(5) 0.0111(4) 0.0040(4) 0.0013(4)
O1 O 0.0088(10) 0.0088(14) 0.0300(13) 0.0010(9) 0.0074(9) 0.0002(10)
O2 O 0.0098(10) 0.0112(14) 0.0443(15) 0.0079(10) 0.0049(10) -0.0034(11)
C1 C 0.0078(12) 0.0024(17) 0.0221(16) 0.0007(11) 0.0020(12) -0.0030(12)
C2 C 0.0055(12) 0.0074(18) 0.0254(17) 0.0005(11) 0.0062(12) -0.0039(13)
C3 C 0.0106(13) 0.0046(17) 0.0207(16) 0.0012(12) 0.0057(12) -0.0020(13)
C4 C 0.0136(14) 0.0080(18) 0.0219(17) 0.0060(13) 0.0044(12) -0.0037(13)
C5 C 0.0147(14) 0.0078(19) 0.0223(17) 0.0024(13) 0.0025(13) -0.0031(13)
C6 C 0.0152(15) 0.0092(19) 0.0278(19) 0.0012(13) 0.0055(13) -0.0035(14)
C7 C 0.0252(18) 0.016(2) 0.0271(19) 0.0077(15) 0.0035(15) -0.0039(16)
C8 C 0.058(3) 0.034(3) 0.031(2) 0.028(2) -0.004(2) -0.008(2)
C9 C 0.042(2) 0.023(3) 0.038(2) 0.0170(19) 0.0097(19) 0.0056(18)
C10 C 0.0240(18) 0.017(2) 0.039(2) 0.0080(16) 0.0028(16) -0.0019(17)
C11 C 0.0141(15) 0.016(2) 0.0253(18) 0.0049(14) 0.0030(13) -0.0056(15)
S' S 0.0087(3) 0.0083(5) 0.0290(5) 0.0037(3) 0.0036(3) -0.0010(3)
Si' Si 0.0202(5) 0.0150(6) 0.0253(5) 0.0099(4) 0.0057(4) 0.0023(4)
O1' O 0.0144(11) 0.0189(16) 0.0333(14) 0.0096(10) 0.0035(10) 0.0031(11)
O2' O 0.0084(10) 0.0076(14) 0.0500(17) -0.0015(9) 0.0042(10) -0.0048(11)
C1' C 0.0085(13) 0.0088(18) 0.0231(17) 0.0049(12) 0.0060(12) -0.0013(13)
C2' C 0.0121(14) 0.0082(18) 0.0236(17) 0.0041(12) 0.0037(12) -0.0042(13)
C3' C 0.0120(14) 0.0038(18) 0.0273(18) 0.0031(12) 0.0057(13) -0.0034(13)
C4' C 0.0060(12) 0.0029(17) 0.0245(17) -0.0011(11) 0.0047(12) -0.0032(13)
C5' C 0.0076(13) 0.0083(19) 0.0273(18) 0.0008(12) 0.0042(12) -0.0027(14)
C6' C 0.0174(15) 0.015(2) 0.0237(18) 0.0063(14) 0.0047(13) -0.0029(15)
C7' C 0.0206(16) 0.015(2) 0.0262(19) 0.0064(15) 0.0050(14) -0.0033(15)
C8' C 0.035(2) 0.016(2) 0.043(3) 0.0102(18) 0.0093(19) 0.0006(18)
C9' C 0.0269(19) 0.039(3) 0.034(2) 0.0172(19) 0.0058(17) -0.0029(19)
C10' C 0.029(2) 0.033(3) 0.037(2) 0.0188(19) 0.0155(18) 0.0093(19)
C11' C 0.0203(16) 0.017(2) 0.034(2) 0.0107(15) 0.0090(15) -0.0044(16)

loop_
_atom_type_symbol
_atom_type_scat_dispersion_real
_atom_type_scat_dispersion_imag
_atom_type_scat_source
C 0.0033 0.0016 'International Tables Vol C tables 4.2.6.8 and 6.1.1.1'
H 0.0000 0.0000 'International Tables Vol C tables 4.2.6.8 and 6.1.1.1'
O 0.0106 0.0060 'International Tables Vol C tables 4.2.6.8 and 6.1.1.1'
S 0.1246 0.1234 'International Tables Vol C tables 4.2.6.8 and 6.1.1.1'
Si 0.0817 0.0704 'International Tables Vol C tables 4.2.6.8 and 6.1.1.1'

loop_
_geom_angle_atom_site_label_1
_geom_angle_atom_site_label_2
_geom_angle_atom_site_label_3
_geom_angle_site_symmetry_1
_geom_angle_site_symmetry_3
_geom_angle
O1 S O2 . . 118.43(17)
O1 S C4 . . 107.75(14)
O1 S C11 . . 107.67(17)
O2 S C4 . . 109.27(17)
O2 S C11 . . 109.62(18)
C4 S C11 . . 102.99(18)
C7 Si C8 . . 106.9(2)
C7 Si C9 . . 107.39(17)
C7 Si C10 . . 110.0(2)
C8 Si C9 . . 110.5(2)
C8 Si C10 . . 109.8(2)
C9 Si C10 . . 112.1(2)
C2 C1 C3 2_667 . 119.0(3)
C2 C1 C4 2_667 . 121.4(4)
C3 C1 C4 . . 119.5(3)
C1 C2 C3 2_667 . 120.6(4)
C1 C2 H2 2_667 . 119.72
C3 C2 H2 . . 119.72
C1 C3 C2 . . 120.4(3)
C1 C3 H3 . . 119.8
C2 C3 H3 . . 119.8
S C4 C1 . . 118.0(2)
S C4 C5 . . 119.8(3)
C1 C4 C5 . . 122.2(3)
C4 C5 C6 . . 127.6(3)
C4 C5 H5 . . 116.19
C6 C5 H5 . . 116.19
C5 C6 C7 . . 174.4(4)
Si C7 C6 . . 173.6(4)
Si C8 H81 . . 109.47
Si C8 H82 . . 109.47
Si C8 H83 . . 109.47
H81 C8 H82 . . 109.47
H81 C8 H83 . . 109.47
H82 C8 H83 . . 109.47
Si C9 H91 . . 109.47
Si C9 H92 . . 109.47
Si C9 H93 . . 109.47
H91 C9 H92 . . 109.47
H91 C9 H93 . . 109.47
H92 C9 H93 . . 109.47
Si C10 H101 . . 109.47
Si C10 H102 . . 109.47
Si C10 H103 . . 109.47
H101 C10 H102 . . 109.47
H101 C10 H103 . . 109.47
H102 C10 H103 . . 109.47
S C11 H111 . . 109.47
S C11 H112 . . 109.47
S C11 H113 . . 109.47
H111 C11 H112 . . 109.47
H111 C11 H113 . . 109.47
H112 C11 H113 . . 109.47
O1' S' O2' . . 118.59(14)
O1' S' C4' . . 109.15(15)
O1' S' C11' . . 108.9(2)
O2' S' C4' . . 108.57(18)
O2' S' C11' . . 108.30(17)
C4' S' C11' . . 102.14(17)
C7' Si' C8' . . 108.49(18)
C7' Si' C9' . . 107.88(16)
C7' Si' C10' . . 107.6(2)
C8' Si' C9' . . 112.4(3)
C8' Si' C10' . . 109.8(2)
C9' Si' C10' . . 110.5(2)
C2' C1' C3' . 2_877 118.9(3)
C2' C1' C4' . . 122.8(3)
C3' C1' C4' 2_877 . 118.3(3)
C1' C2' C3' . . 119.7(3)
C1' C2' H2' . . 120.14
C3' C2' H2' . . 120.14
C1' C3' C2' 2_877 . 121.4(3)
C1' C3' H3' 2_877 . 119.32
C2' C3' H3' . . 119.32
S' C4' C1' . . 116.4(2)
S' C4' C5' . . 121.9(3)
C1' C4' C5' . . 121.4(3)
C4' C5' C6' . . 130.9(4)
C4' C5' H5' . . 114.53
C6' C5' H5' . . 114.53
C5' C6' C7' . . 170.2(4)
Si' C7' C6' . . 179.6(3)
Si' C8' H81' . . 109.47
Si' C8' H82' . . 109.47
Si' C8' H83' . . 109.47
H81' C8' H82' . . 109.47
H81' C8' H83' . . 109.47
H82' C8' H83' . . 109.47
Si' C9' H91' . . 109.47
Si' C9' H92' . . 109.47
Si' C9' H93' . . 109.47
H91' C9' H92' . . 109.47
H91' C9' H93' . . 109.47
H92' C9' H93' . . 109.47
Si' C10' H101' . . 109.47
Si' C10' H102' . . 109.47
Si' C10' H103' . . 109.47
H101' C10' H102' . . 109.47
H101' C10' H103' . . 109.47
H102' C10' H103' . . 109.47
S' C11' H111' . . 109.47
S' C11' H112' . . 109.47
S' C11' H113' . . 109.47
H111' C11' H112' . . 109.47
H111' C11' H113' . . 109.47
H112' C11' H113' . . 109.47

loop_
_geom_bond_atom_site_label_1
_geom_bond_atom_site_label_2
_geom_bond_site_symmetry_2
_geom_bond_distance
S O1 . 1.441(2)
S O2 . 1.440(3)
S C4 . 1.785(3)
S C11 . 1.756(4)
Si C7 . 1.843(4)
Si C8 . 1.860(5)
Si C9 . 1.844(4)
Si C10 . 1.858(6)
C1 C2 2_667 1.402(4)
C1 C3 . 1.404(6)
C1 C4 . 1.476(5)
C2 C3 . 1.384(5)
C2 H2 . 0.96
C3 H3 . 0.96
C4 C5 . 1.348(4)
C5 C6 . 1.431(5)
C5 H5 . 0.96
C6 C7 . 1.204(5)
C8 H81 . 0.96
C8 H82 . 0.96
C8 H83 . 0.96
C9 H91 . 0.96
C9 H92 . 0.96
C9 H93 . 0.96
C10 H101 . 0.96
C10 H102 . 0.96
C10 H103 . 0.96
C11 H111 . 0.96
C11 H112 . 0.96
C11 H113 . 0.96
S' O1' . 1.435(3)
S' O2' . 1.438(2)
S' C4' . 1.789(4)
S' C11' . 1.756(5)
Si' C7' . 1.845(4)
Si' C8' . 1.846(5)
Si' C9' . 1.864(4)
Si' C10' . 1.864(5)
C1' C2' . 1.401(5)
C1' C3' 2_877 1.401(4)
C1' C4' . 1.479(5)
C2' C3' . 1.392(5)
C2' H2' . 0.96
C3' H3' . 0.96
C4' C5' . 1.338(4)
C5' C6' . 1.428(5)
C5' H5' . 0.96
C6' C7' . 1.199(5)
C8' H81' . 0.96
C8' H82' . 0.96
C8' H83' . 0.96
C9' H91' . 0.96
C9' H92' . 0.96
C9' H93' . 0.96
C10' H101' . 0.96
C10' H102' . 0.96
C10' H103' . 0.96
C11' H111' . 0.96
C11' H112' . 0.96
C11' H113' . 0.96

loop_
_geom_hbond_atom_site_label_D
_geom_hbond_atom_site_label_H
_geom_hbond_atom_site_label_A
_geom_hbond_distance_DH
_geom_hbond_distance_HA
_geom_hbond_distance_DA
_geom_hbond_angle_DHA
C5 H5 O2' 0.96 2.37 3.239(3) 149.82

loop_
_geom_torsion_atom_site_label_1
_geom_torsion_atom_site_label_2
_geom_torsion_atom_site_label_3
_geom_torsion_atom_site_label_4
_geom_torsion
C5 C4 C1 C2 -50.2(7)
C5' C4' C1' C2' -128.5(4)
C5 C4 S C11 71.8(4)
C5' C4' S' C11' -109.1(4)
C9 Si C5 C4 -176.7(5)
C9' Si' C5' C4' -29.9(5)
